data_4110511
loop_
_publ_author_name
'Stefania Accorsi'
'Anne-Laure Barra'
'Andrea Caneschi'
'Guillaume Chastanet'
'Andrea Cornia'
'Antonio C. Fabretti'
'Dante Gatteschi'
'Cecilia Mortal\`o'
'Emiliano Olivieri'
'Francesca Parenti'
'Patrick Rosa'
'Roberta Sessoli'
'Lorenzo Sorace'
'Wolfgang Wernsdorfer'
'Laura Zobbi'

_publ_section_title
;
 Tuning Anisotropy Barriers in a Family of Tetrairon(III) Single-Molecule
 Magnets with an S = 5 Ground State
;
_journal_name_full 'Journal of the American Chemical Society'
_journal_page_first 4742
_journal_page_last 4755
_journal_paper_doi 10.1021/ja0576381
_journal_volume 128
_journal_year 2006
_chemical_compound_source synthesis
_chemical_formula_iupac '[Fe4(C10 H11 O3)2 (C11 H19 O2)6].(C4 H10 O)'
_chemical_formula_moiety 'Fe4 C86 H136 O18,C4 H10 O'
_chemical_formula_sum 'C90 H146 Fe4 O19'
_chemical_formula_weight 1755.47
_chemical_name_common Fe4Ph
_chemical_name_systematic
;
 ?
;
_space_group_IT_number 15
_symmetry_cell_setting monoclinic
_symmetry_space_group_name_Hall '-C 2yc'
_symmetry_space_group_name_H-M 'C 1 2/c 1'
_atom_sites_solution_hydrogens geom
_atom_sites_solution_primary direct
_atom_sites_solution_secondary difmap
_audit_creation_method 'SHELXL-97 (Sheldrick, 1997)'
_cell_angle_alpha 90.00
_cell_angle_beta 109.050(10)
_cell_angle_gamma 90.00
_cell_formula_units_Z 4
_cell_length_a 19.357(3)
_cell_length_b 21.617(2)
_cell_length_c 24.740(4)
_cell_measurement_reflns_used 37
_cell_measurement_temperature 203(2)
_cell_measurement_theta_max 14.24
_cell_measurement_theta_min 10.27
_cell_volume 9785(2)
_computing_cell_refinement 'Siemens XSCANS, v2.2'
_computing_data_collection 'Siemens XSCANS, v2.2'
_computing_data_reduction 'Siemens XSCANS, v2.2'
_computing_molecular_graphics 'ORTEP3 (Farrugia, 1997)'
_computing_publication_material 'WINGX v1.64.03b (Farrugia, 1999)'
_computing_structure_refinement 'SHELXL-97 (Sheldrick, 1997)'
_computing_structure_solution 'SIR92 (Altomare et al., 1993)'
_diffrn_ambient_temperature 203(2)
_diffrn_measured_fraction_theta_full 0.997
_diffrn_measured_fraction_theta_max 0.997
_diffrn_measurement_device_type 'Siemens P4-RA'
_diffrn_measurement_method theta-2theta
_diffrn_radiation_monochromator graphite
_diffrn_radiation_source 'fine-focus sealed tube'
_diffrn_radiation_type MoK\a
_diffrn_radiation_wavelength 0.71073
_diffrn_reflns_av_R_equivalents 0.0492
_diffrn_reflns_av_sigmaI/netI 0.0446
_diffrn_reflns_limit_h_max 18
_diffrn_reflns_limit_h_min -23
_diffrn_reflns_limit_k_max 26
_diffrn_reflns_limit_k_min -20
_diffrn_reflns_limit_l_max 30
_diffrn_reflns_limit_l_min -29
_diffrn_reflns_number 11073
_diffrn_reflns_theta_full 26.01
_diffrn_reflns_theta_max 26.01
_diffrn_reflns_theta_min 1.88
_diffrn_standards_decay_% 0
_diffrn_standards_interval_count 197
_diffrn_standards_number 3
_exptl_absorpt_coefficient_mu 0.642
_exptl_absorpt_correction_T_max 0.775
_exptl_absorpt_correction_T_min 0.650
_exptl_absorpt_correction_type psi-scan
_exptl_absorpt_process_details '(North, Phillips & Mathews, 1968)'
_exptl_crystal_colour orange
_exptl_crystal_density_diffrn 1.192
_exptl_crystal_density_meas 1.15(1)
_exptl_crystal_density_method 'flotation in aqueous NaBr at room temperature'
_exptl_crystal_description rod-like
_exptl_crystal_F_000 3768
_exptl_crystal_size_max 0.96
_exptl_crystal_size_mid 0.50
_exptl_crystal_size_min 0.40
_refine_diff_density_max 0.459
_refine_diff_density_min -0.704
_refine_diff_density_rms 0.073
_refine_ls_extinction_method none
_refine_ls_goodness_of_fit_ref 1.027
_refine_ls_hydrogen_treatment constr
_refine_ls_matrix_type full
_refine_ls_number_parameters 539
_refine_ls_number_reflns 9593
_refine_ls_number_restraints 0
_refine_ls_restrained_S_all 1.027
_refine_ls_R_factor_all 0.0688
_refine_ls_R_factor_gt 0.0523
_refine_ls_shift/su_max 0.002
_refine_ls_shift/su_mean 0.000
_refine_ls_structure_factor_coef Fsqd
_refine_ls_weighting_details 'calc w=1/[\s^2^(Fo^2^)+(0.0772P)^2^+16.1760P] where P=(Fo^2^+2Fc^2^)/3'
_refine_ls_weighting_scheme calc
_refine_ls_wR_factor_gt 0.1363
_refine_ls_wR_factor_ref 0.1507
_reflns_number_gt 7619
_reflns_number_total 9593
_reflns_threshold_expression >2sigma(I)
_cod_data_source_file ja0576381si20051109_123954.cif
_cod_data_source_block fe4fra5
_cod_original_sg_symbol_H-M 'C 2/c'
_cod_database_code 4110511

loop_
_symmetry_equiv_pos_as_xyz
'x, y, z'
'-x, y, -z+1/2'
'x+1/2, y+1/2, z'
'-x+1/2, y+1/2, -z+1/2'
'-x, -y, -z'
'x, -y, z-1/2'
'-x+1/2, -y+1/2, -z'
'x+1/2, -y+1/2, z-1/2'

loop_
_atom_site_label
_atom_site_type_symbol
_atom_site_fract_x
_atom_site_fract_y
_atom_site_fract_z
_atom_site_U_iso_or_equiv
_atom_site_adp_type
_atom_site_occupancy
_atom_site_symmetry_multiplicity
_atom_site_calc_flag
_atom_site_refinement_flags
_atom_site_disorder_assembly
_atom_site_disorder_group
Fe1 Fe 0.5000 0.23793(2) 0.2500 0.02745(14) Uani 1 2 d S . .
Fe2 Fe 0.5000 0.09555(2) 0.2500 0.03043(14) Uani 1 2 d S . .
Fe3 Fe 0.49736(2) 0.306289(18) 0.140449(16) 0.02956(12) Uani 1 1 d . . .
O1 O 0.56357(10) 0.16650(8) 0.28352(8) 0.0316(4) Uani 1 1 d . . .
O2 O 0.56180(10) 0.25448(8) 0.20245(8) 0.0301(4) Uani 1 1 d . . .
O3 O 0.56407(10) 0.29123(8) 0.31109(8) 0.0300(4) Uani 1 1 d . . .
O4 O 0.43501(11) 0.03216(9) 0.19989(9) 0.0381(5) Uani 1 1 d . . .
O5 O 0.56104(11) 0.08559(9) 0.19752(9) 0.0374(5) Uani 1 1 d . . .
O6 O 0.44287(11) 0.24012(10) 0.08815(8) 0.0380(5) Uani 1 1 d . . .
O7 O 0.56823(11) 0.30208(10) 0.09691(8) 0.0388(5) Uani 1 1 d . . .
O8 O 0.42724(11) 0.36576(10) 0.08933(9) 0.0434(5) Uani 1 1 d . . .
O9 O 0.55127(11) 0.38131(9) 0.17849(8) 0.0354(4) Uani 1 1 d . . .
C1 C 0.64070(15) 0.17272(13) 0.29854(13) 0.0351(6) Uani 1 1 d . . .
H1A H 0.6582 0.1443 0.2750 0.042 Uiso 1 1 calc R . .
H1B H 0.6633 0.1604 0.3386 0.042 Uiso 1 1 calc R . .
C2 C 0.63848(15) 0.25685(14) 0.22705(12) 0.0349(6) Uani 1 1 d . . .
H2A H 0.6551 0.2989 0.2230 0.042 Uiso 1 1 calc R . .
H2B H 0.6603 0.2289 0.2059 0.042 Uiso 1 1 calc R . .
C3 C 0.64106(15) 0.28517(14) 0.32772(12) 0.0349(6) Uani 1 1 d . . .
H3A H 0.6596 0.2718 0.3677 0.042 Uiso 1 1 calc R . .
H3B H 0.6624 0.3257 0.3252 0.042 Uiso 1 1 calc R . .
C4 C 0.44981(16) -0.00843(13) 0.16796(13) 0.0362(6) Uani 1 1 d . . .
C5 C 0.51194(16) -0.00711(14) 0.15196(14) 0.0408(7) Uani 1 1 d . . .
H5 H 0.5199 -0.0403 0.1301 0.049 Uiso 1 1 calc R . .
C6 C 0.56333(15) 0.04014(14) 0.16615(13) 0.0360(6) Uani 1 1 d . . .
C7 C 0.45495(16) 0.21267(13) 0.04691(12) 0.0340(6) Uani 1 1 d . . .
C8 C 0.51649(19) 0.22326(16) 0.03163(14) 0.0479(8) Uani 1 1 d . . .
H8 H 0.5224 0.1994 0.0017 0.058 Uiso 1 1 calc R . .
C9 C 0.57011(17) 0.26636(14) 0.05713(13) 0.0406(7) Uani 1 1 d . A .
C10 C 0.43268(16) 0.42326(15) 0.08237(13) 0.0408(7) Uani 1 1 d . . .
C11 C 0.48968(18) 0.45928(15) 0.11632(16) 0.0505(8) Uani 1 1 d . . .
H11 H 0.4904 0.5014 0.1070 0.061 Uiso 1 1 calc R . .
C12 C 0.54546(15) 0.43724(13) 0.16303(12) 0.0351(6) Uani 1 1 d . . .
C13 C 0.66618(15) 0.23872(12) 0.29086(12) 0.0310(6) Uani 1 1 d . . .
C14 C 0.75013(15) 0.24165(13) 0.31051(12) 0.0351(6) Uani 1 1 d . . .
C15 C 0.79431(19) 0.19457(17) 0.33996(19) 0.0587(10) Uani 1 1 d . . .
H15 H 0.7730 0.1580 0.3477 0.070 Uiso 1 1 calc R . .
C16 C 0.8699(2) 0.20022(18) 0.3584(2) 0.0699(12) Uani 1 1 d . . .
H16 H 0.8989 0.1679 0.3795 0.084 Uiso 1 1 calc R . .
C17 C 0.90275(19) 0.25166(19) 0.34645(18) 0.0613(10) Uani 1 1 d . . .
H17 H 0.9540 0.2543 0.3577 0.074 Uiso 1 1 calc R . .
C18 C 0.8597(2) 0.2999(2) 0.31760(18) 0.0609(10) Uani 1 1 d . . .
H18 H 0.8815 0.3360 0.3093 0.073 Uiso 1 1 calc R . .
C19 C 0.78432(18) 0.29517(18) 0.30091(16) 0.0543(9) Uani 1 1 d . . .
H19 H 0.7555 0.3289 0.2826 0.065 Uiso 1 1 calc R . .
C20 C 0.39220(17) -0.05965(15) 0.14750(14) 0.0456(7) Uani 1 1 d . . .
C21 C 0.3806(3) -0.0894(2) 0.1994(2) 0.0864(15) Uani 1 1 d . . .
H21A H 0.3673 -0.0579 0.2221 0.130 Uiso 1 1 calc R . .
H21B H 0.4253 -0.1096 0.2223 0.130 Uiso 1 1 calc R . .
H21C H 0.3417 -0.1198 0.1870 0.130 Uiso 1 1 calc R . .
C22 C 0.4130(3) -0.1090(3) 0.1126(3) 0.136(3) Uani 1 1 d . . .
H22A H 0.4587 -0.1280 0.1351 0.205 Uiso 1 1 calc R . .
H22B H 0.4186 -0.0906 0.0785 0.205 Uiso 1 1 calc R . .
H22C H 0.3750 -0.1403 0.1016 0.205 Uiso 1 1 calc R . .
C23 C 0.3209(2) -0.0290(2) 0.1136(3) 0.106(2) Uani 1 1 d . . .
H23A H 0.3086 0.0025 0.1369 0.159 Uiso 1 1 calc R . .
H23B H 0.2824 -0.0598 0.1026 0.159 Uiso 1 1 calc R . .
H23C H 0.3260 -0.0101 0.0795 0.159 Uiso 1 1 calc R . .
C24 C 0.62711(17) 0.03862(16) 0.14184(15) 0.0466(8) Uani 1 1 d . . .
C25 C 0.66692(19) -0.0235(2) 0.15671(17) 0.0598(10) Uani 1 1 d . . .
H25A H 0.6330 -0.0569 0.1405 0.090 Uiso 1 1 calc R . .
H25B H 0.6862 -0.0281 0.1979 0.090 Uiso 1 1 calc R . .
H25C H 0.7068 -0.0248 0.1411 0.090 Uiso 1 1 calc R . .
C26 C 0.5967(2) 0.0454(2) 0.07689(16) 0.0621(10) Uani 1 1 d . . .
H26A H 0.5623 0.0123 0.0610 0.093 Uiso 1 1 calc R . .
H26B H 0.6365 0.0434 0.0612 0.093 Uiso 1 1 calc R . .
H26C H 0.5721 0.0850 0.0672 0.093 Uiso 1 1 calc R . .
C27 C 0.6811(2) 0.0902(2) 0.1675(2) 0.0903(18) Uani 1 1 d . . .
H27A H 0.7000 0.0854 0.2087 0.135 Uiso 1 1 calc R . .
H27B H 0.6567 0.1299 0.1581 0.135 Uiso 1 1 calc R . .
H27C H 0.7211 0.0883 0.1521 0.135 Uiso 1 1 calc R . .
C28 C 0.39520(17) 0.16715(14) 0.01559(13) 0.0396(7) Uani 1 1 d . . .
C29 C 0.3870(2) 0.12013(18) 0.05792(17) 0.0658(11) Uani 1 1 d . . .
H29A H 0.4322 0.0971 0.0733 0.099 Uiso 1 1 calc R . .
H29B H 0.3476 0.0919 0.0390 0.099 Uiso 1 1 calc R . .
H29C H 0.3760 0.1411 0.0888 0.099 Uiso 1 1 calc R . .
C30 C 0.4124(2) 0.1321(2) -0.03194(17) 0.0710(12) Uani 1 1 d . . .
H30A H 0.4570 0.1084 -0.0158 0.106 Uiso 1 1 calc R . .
H30B H 0.4189 0.1614 -0.0596 0.106 Uiso 1 1 calc R . .
H30C H 0.3724 0.1044 -0.0507 0.106 Uiso 1 1 calc R . .
C31 C 0.3264(2) 0.2046(2) -0.0102(2) 0.0865(16) Uani 1 1 d . . .
H31A H 0.2866 0.1773 -0.0305 0.130 Uiso 1 1 calc R . .
H31B H 0.3343 0.2347 -0.0366 0.130 Uiso 1 1 calc R . .
H31C H 0.3140 0.2258 0.0200 0.130 Uiso 1 1 calc R . .
C32 C 0.6372(2) 0.27377(18) 0.03749(18) 0.0583(10) Uani 1 1 d . . .
C33 C 0.6758(6) 0.2116(5) 0.0411(7) 0.087(4) Uani 0.561(13) 1 d P A 1
H33A H 0.6412 0.1808 0.0197 0.131 Uiso 0.561(13) 1 calc PR A 1
H33B H 0.6957 0.1990 0.0808 0.131 Uiso 0.561(13) 1 calc PR A 1
H33C H 0.7152 0.2156 0.0251 0.131 Uiso 0.561(13) 1 calc PR A 1
C34 C 0.6084(5) 0.2939(6) -0.0275(4) 0.093(4) Uani 0.561(13) 1 d P A 1
H34A H 0.5753 0.2626 -0.0498 0.140 Uiso 0.561(13) 1 calc PR A 1
H34B H 0.6494 0.2984 -0.0415 0.140 Uiso 0.561(13) 1 calc PR A 1
H34C H 0.5828 0.3331 -0.0311 0.140 Uiso 0.561(13) 1 calc PR A 1
C35 C 0.6872(5) 0.3224(5) 0.0694(5) 0.083(4) Uani 0.561(13) 1 d P A 1
H35A H 0.7286 0.3254 0.0557 0.125 Uiso 0.561(13) 1 calc PR A 1
H35B H 0.7043 0.3121 0.1098 0.125 Uiso 0.561(13) 1 calc PR A 1
H35C H 0.6616 0.3617 0.0639 0.125 Uiso 0.561(13) 1 calc PR A 1
C36 C 0.6428(9) 0.2256(8) -0.0018(9) 0.109(8) Uani 0.439(13) 1 d P A 2
H36A H 0.6453 0.1855 0.0164 0.163 Uiso 0.439(13) 1 calc PR A 2
H36B H 0.6867 0.2321 -0.0119 0.163 Uiso 0.439(13) 1 calc PR A 2
H36C H 0.6003 0.2270 -0.0361 0.163 Uiso 0.439(13) 1 calc PR A 2
C37 C 0.6334(9) 0.3365(7) 0.0141(8) 0.111(7) Uani 0.439(13) 1 d P A 2
H37A H 0.6293 0.3662 0.0422 0.166 Uiso 0.439(13) 1 calc PR A 2
H37B H 0.5912 0.3399 -0.0202 0.166 Uiso 0.439(13) 1 calc PR A 2
H37C H 0.6774 0.3449 0.0047 0.166 Uiso 0.439(13) 1 calc PR A 2
C38 C 0.7067(6) 0.2731(9) 0.0948(6) 0.097(5) Uani 0.439(13) 1 d P A 2
H38A H 0.7021 0.3062 0.1199 0.146 Uiso 0.439(13) 1 calc PR A 2
H38B H 0.7509 0.2791 0.0851 0.146 Uiso 0.439(13) 1 calc PR A 2
H38C H 0.7091 0.2337 0.1140 0.146 Uiso 0.439(13) 1 calc PR A 2
C39 C 0.3689(2) 0.45136(18) 0.03431(17) 0.0601(10) Uani 1 1 d . . .
C40 C 0.3466(3) 0.4071(3) -0.01517(18) 0.0928(17) Uani 1 1 d . . .
H40A H 0.3350 0.3673 -0.0023 0.139 Uiso 1 1 calc R . .
H40B H 0.3864 0.4023 -0.0305 0.139 Uiso 1 1 calc R . .
H40C H 0.3040 0.4231 -0.0447 0.139 Uiso 1 1 calc R . .
C41 C 0.3054(2) 0.4560(3) 0.0583(2) 0.0951(17) Uani 1 1 d . . .
H41A H 0.2941 0.4152 0.0694 0.143 Uiso 1 1 calc R . .
H41B H 0.2628 0.4728 0.0293 0.143 Uiso 1 1 calc R . .
H41C H 0.3192 0.4830 0.0915 0.143 Uiso 1 1 calc R . .
C42 C 0.3859(3) 0.5142(3) 0.0159(3) 0.154(4) Uani 1 1 d . . .
H42A H 0.4000 0.5418 0.0486 0.231 Uiso 1 1 calc R . .
H42B H 0.3429 0.5305 -0.0131 0.231 Uiso 1 1 calc R . .
H42C H 0.4256 0.5108 0.0003 0.231 Uiso 1 1 calc R . .
C43 C 0.60646(18) 0.47909(15) 0.19903(16) 0.0495(8) Uani 1 1 d . . .
C44 C 0.6760(2) 0.4584(3) 0.1891(2) 0.0867(16) Uani 1 1 d . . .
H44A H 0.7164 0.4840 0.2115 0.130 Uiso 1 1 calc R . .
H44B H 0.6704 0.4625 0.1488 0.130 Uiso 1 1 calc R . .
H44C H 0.6858 0.4155 0.2005 0.130 Uiso 1 1 calc R . .
C45 C 0.5930(3) 0.5473(2) 0.1844(3) 0.116(2) Uani 1 1 d . . .
H45A H 0.6336 0.5714 0.2086 0.174 Uiso 1 1 calc R . .
H45B H 0.5482 0.5602 0.1907 0.174 Uiso 1 1 calc R . .
H45C H 0.5886 0.5538 0.1446 0.174 Uiso 1 1 calc R . .
C46 C 0.6145(2) 0.4691(2) 0.26157(16) 0.0664(11) Uani 1 1 d . . .
H46A H 0.6534 0.4953 0.2852 0.100 Uiso 1 1 calc R . .
H46B H 0.6263 0.4261 0.2716 0.100 Uiso 1 1 calc R . .
H46C H 0.5690 0.4796 0.2679 0.100 Uiso 1 1 calc R . .
O10 O 0.0000 0.1647(5) 0.2500 0.204(5) Uani 1 2 d S . .
C47 C -0.0562(6) 0.1914(5) 0.2138(4) 0.169(4) Uani 1 1 d . . .
H47A H -0.0371 0.2186 0.1904 0.253 Uiso 1 1 calc R . .
H47B H -0.0771 0.2184 0.2363 0.253 Uiso 1 1 calc R . .
C48 C -0.1132(8) 0.1605(8) 0.1770(7) 0.348(13) Uani 1 1 d . . .
H48A H -0.1489 0.1899 0.1545 0.521 Uiso 1 1 calc R . .
H48B H -0.1357 0.1342 0.1983 0.521 Uiso 1 1 calc R . .
H48C H -0.0958 0.1352 0.1517 0.521 Uiso 1 1 calc R . .

loop_
_atom_site_aniso_label
_atom_site_aniso_U_11
_atom_site_aniso_U_22
_atom_site_aniso_U_33
_atom_site_aniso_U_23
_atom_site_aniso_U_13
_atom_site_aniso_U_12
Fe1 0.0313(3) 0.0243(3) 0.0285(3) 0.000 0.0122(2) 0.000
Fe2 0.0330(3) 0.0237(3) 0.0395(3) 0.000 0.0185(2) 0.000
Fe3 0.0314(2) 0.0303(2) 0.0260(2) -0.00085(15) 0.00814(15) -0.00802(15)
O1 0.0314(10) 0.0286(9) 0.0376(10) 0.0006(8) 0.0149(8) 0.0020(8)
O2 0.0294(9) 0.0325(10) 0.0300(9) 0.0005(8) 0.0118(8) -0.0033(8)
O3 0.0294(9) 0.0312(9) 0.0312(10) -0.0007(8) 0.0123(8) 0.0029(7)
O4 0.0341(10) 0.0345(10) 0.0497(12) -0.0061(9) 0.0193(9) -0.0038(8)
O5 0.0385(11) 0.0347(10) 0.0457(12) -0.0072(9) 0.0229(9) -0.0053(8)
O6 0.0378(11) 0.0437(11) 0.0355(10) -0.0121(9) 0.0161(9) -0.0143(9)
O7 0.0389(11) 0.0482(12) 0.0323(10) -0.0047(9) 0.0156(9) -0.0145(9)
O8 0.0383(11) 0.0411(12) 0.0416(12) 0.0087(9) 0.0005(9) -0.0099(9)
O9 0.0358(10) 0.0311(10) 0.0333(10) 0.0017(8) 0.0030(8) -0.0048(8)
C1 0.0315(14) 0.0331(14) 0.0387(15) 0.0036(12) 0.0090(12) 0.0024(11)
C2 0.0318(14) 0.0371(15) 0.0378(15) 0.0036(12) 0.0142(12) 0.0018(11)
C3 0.0296(14) 0.0386(15) 0.0367(15) -0.0050(12) 0.0110(12) -0.0026(11)
C4 0.0324(14) 0.0333(15) 0.0397(15) -0.0022(12) 0.0074(12) -0.0015(12)
C5 0.0371(15) 0.0386(16) 0.0493(17) -0.0134(13) 0.0175(13) -0.0033(12)
C6 0.0325(14) 0.0377(15) 0.0398(15) -0.0076(12) 0.0144(12) 0.0006(12)
C7 0.0351(14) 0.0307(14) 0.0325(14) -0.0001(11) 0.0061(12) -0.0029(11)
C8 0.055(2) 0.0492(19) 0.0476(18) -0.0155(15) 0.0273(16) -0.0152(16)
C9 0.0419(16) 0.0403(16) 0.0443(17) -0.0019(13) 0.0205(14) -0.0069(13)
C10 0.0330(15) 0.0417(17) 0.0438(17) 0.0103(13) 0.0073(13) -0.0024(12)
C11 0.0446(18) 0.0333(16) 0.062(2) 0.0099(15) 0.0005(16) -0.0064(13)
C12 0.0339(14) 0.0331(15) 0.0387(15) 0.0004(12) 0.0125(12) -0.0076(12)
C13 0.0302(14) 0.0306(13) 0.0327(14) 0.0000(11) 0.0109(11) 0.0020(11)
C14 0.0315(14) 0.0384(15) 0.0372(15) -0.0048(12) 0.0135(12) 0.0024(12)
C15 0.0399(18) 0.046(2) 0.084(3) 0.0047(18) 0.0121(18) 0.0038(15)
C16 0.0380(19) 0.053(2) 0.104(3) 0.001(2) 0.004(2) 0.0133(16)
C17 0.0318(17) 0.067(2) 0.084(3) -0.020(2) 0.0181(18) -0.0013(16)
C18 0.0387(18) 0.073(3) 0.069(2) 0.005(2) 0.0148(17) -0.0120(17)
C19 0.0365(17) 0.062(2) 0.060(2) 0.0139(17) 0.0096(16) -0.0056(15)
C20 0.0404(17) 0.0445(18) 0.0502(18) -0.0126(14) 0.0125(14) -0.0127(14)
C21 0.095(4) 0.069(3) 0.085(3) 0.007(2) 0.015(3) -0.042(3)
C22 0.118(5) 0.123(5) 0.205(7) -0.119(5) 0.102(5) -0.084(4)
C23 0.050(2) 0.093(4) 0.136(5) 0.037(3) -0.022(3) -0.033(2)
C24 0.0389(16) 0.0546(19) 0.0535(19) -0.0178(16) 0.0251(15) -0.0075(14)
C25 0.0397(18) 0.083(3) 0.057(2) -0.008(2) 0.0162(16) 0.0152(18)
C26 0.059(2) 0.075(3) 0.062(2) 0.009(2) 0.0334(19) 0.007(2)
C27 0.070(3) 0.097(3) 0.133(4) -0.065(3) 0.073(3) -0.042(3)
C28 0.0397(16) 0.0380(16) 0.0370(15) -0.0071(12) 0.0068(13) -0.0091(13)
C29 0.082(3) 0.054(2) 0.060(2) -0.0049(18) 0.021(2) -0.031(2)
C30 0.079(3) 0.072(3) 0.060(2) -0.035(2) 0.021(2) -0.032(2)
C31 0.047(2) 0.063(3) 0.112(4) -0.016(3) -0.024(2) -0.0031(19)
C32 0.058(2) 0.057(2) 0.075(3) -0.0106(19) 0.044(2) -0.0186(18)
C33 0.060(6) 0.071(5) 0.154(12) 0.014(7) 0.066(7) 0.004(5)
C34 0.085(6) 0.135(11) 0.077(6) 0.008(6) 0.051(5) -0.034(6)
C35 0.066(6) 0.105(8) 0.099(8) -0.035(7) 0.054(6) -0.042(6)
C36 0.095(11) 0.101(13) 0.177(18) -0.071(14) 0.108(13) -0.046(10)
C37 0.132(14) 0.104(11) 0.129(16) 0.036(10) 0.088(13) -0.008(9)
C38 0.043(6) 0.156(16) 0.102(9) 0.010(9) 0.037(6) -0.010(7)
C39 0.047(2) 0.054(2) 0.061(2) 0.0163(18) -0.0070(17) -0.0040(16)
C40 0.092(4) 0.114(4) 0.047(2) 0.005(2) -0.012(2) 0.023(3)
C41 0.043(2) 0.118(4) 0.102(4) -0.017(3) -0.007(2) 0.022(3)
C42 0.109(5) 0.118(5) 0.158(6) 0.096(5) -0.063(4) -0.036(4)
C43 0.0412(17) 0.0367(17) 0.060(2) 0.0003(15) 0.0019(15) -0.0106(13)
C44 0.045(2) 0.123(4) 0.090(3) -0.031(3) 0.020(2) -0.039(3)
C45 0.121(4) 0.042(2) 0.127(5) 0.011(3) -0.038(4) -0.034(3)
C46 0.068(3) 0.072(3) 0.049(2) -0.0187(19) 0.0054(19) -0.021(2)
O10 0.148(8) 0.171(9) 0.236(12) 0.000 -0.016(8) 0.000
C47 0.159(9) 0.223(11) 0.151(8) 0.051(8) 0.087(7) 0.030(8)
C48 0.220(14) 0.34(2) 0.33(2) 0.164(17) -0.122(14) -0.085(14)

loop_
_atom_type_symbol
_atom_type_description
_atom_type_scat_dispersion_real
_atom_type_scat_dispersion_imag
_atom_type_scat_source
C C 0.0033 0.0016 'International Tables Vol C Tables 4.2.6.8 and 6.1.1.4'
H H 0.0000 0.0000 'International Tables Vol C Tables 4.2.6.8 and 6.1.1.4'
O O 0.0106 0.0060 'International Tables Vol C Tables 4.2.6.8 and 6.1.1.4'
Fe Fe 0.3463 0.8444 'International Tables Vol C Tables 4.2.6.8 and 6.1.1.4'

loop_
_geom_angle_atom_site_label_1
_geom_angle_atom_site_label_2
_geom_angle_atom_site_label_3
_geom_angle
_geom_angle_site_symmetry_1
_geom_angle_site_symmetry_3
O2 Fe1 O2 159.02(11) . 2_655
O2 Fe1 O1 107.93(8) . 2_655
O2 Fe1 O1 88.63(8) 2_655 2_655
O2 Fe1 O1 88.63(8) . .
O2 Fe1 O1 107.93(8) 2_655 .
O1 Fe1 O1 77.49(11) 2_655 .
O2 Fe1 O3 89.94(8) . .
O2 Fe1 O3 77.84(8) 2_655 .
O1 Fe1 O3 157.17(8) 2_655 .
O1 Fe1 O3 89.16(8) . .
O2 Fe1 O3 77.84(8) . 2_655
O2 Fe1 O3 89.94(8) 2_655 2_655
O1 Fe1 O3 89.16(8) 2_655 2_655
O1 Fe1 O3 157.17(8) . 2_655
O3 Fe1 O3 108.90(11) . 2_655
O1 Fe2 O1 77.88(11) . 2_655
O1 Fe2 O4 167.45(8) . .
O1 Fe2 O4 95.31(8) 2_655 .
O1 Fe2 O4 95.31(8) . 2_655
O1 Fe2 O4 167.45(8) 2_655 2_655
O4 Fe2 O4 93.22(12) . 2_655
O1 Fe2 O5 86.44(8) . .
O1 Fe2 O5 103.12(8) 2_655 .
O4 Fe2 O5 84.86(8) . .
O4 Fe2 O5 86.79(8) 2_655 .
O1 Fe2 O5 103.12(8) . 2_655
O1 Fe2 O5 86.44(8) 2_655 2_655
O4 Fe2 O5 86.79(8) . 2_655
O4 Fe2 O5 84.86(8) 2_655 2_655
O5 Fe2 O5 167.83(11) . 2_655
O3 Fe3 O2 77.75(8) 2_655 .
O3 Fe3 O6 88.85(8) 2_655 .
O2 Fe3 O6 99.44(9) . .
O3 Fe3 O9 100.03(8) 2_655 .
O2 Fe3 O9 89.66(8) . .
O6 Fe3 O9 168.50(8) . .
O3 Fe3 O8 94.10(9) 2_655 .
O2 Fe3 O8 169.54(9) . .
O6 Fe3 O8 86.81(9) . .
O9 Fe3 O8 85.29(8) . .
O3 Fe3 O7 166.88(8) 2_655 .
O2 Fe3 O7 91.27(8) . .
O6 Fe3 O7 85.88(8) . .
O9 Fe3 O7 86.89(8) . .
O8 Fe3 O7 97.59(9) . .
C1 O1 Fe2 129.89(16) . .
C1 O1 Fe1 119.44(16) . .
Fe2 O1 Fe1 102.31(9) . .
C2 O2 Fe1 120.62(16) . .
C2 O2 Fe3 128.53(16) . .
Fe1 O2 Fe3 102.37(8) . .
C3 O3 Fe3 128.65(16) . 2_655
C3 O3 Fe1 120.33(16) . .
Fe3 O3 Fe1 102.02(8) 2_655 .
C4 O4 Fe2 129.38(18) . .
C6 O5 Fe2 128.32(19) . .
C7 O6 Fe3 131.62(18) . .
C9 O7 Fe3 130.29(19) . .
C10 O8 Fe3 130.6(2) . .
C12 O9 Fe3 131.00(18) . .
O1 C1 C13 114.0(2) . .
O2 C2 C13 113.4(2) . .
O3 C3 C13 113.2(2) . .
O4 C4 C5 123.7(3) . .
O4 C4 C20 114.5(3) . .
C5 C4 C20 121.7(3) . .
C4 C5 C6 124.1(3) . .
O5 C6 C5 124.2(3) . .
O5 C6 C24 116.8(3) . .
C5 C6 C24 119.0(3) . .
O6 C7 C8 123.0(3) . .
O6 C7 C28 113.8(2) . .
C8 C7 C28 123.2(3) . .
C7 C8 C9 124.9(3) . .
O7 C9 C8 124.0(3) . .
O7 C9 C32 115.2(3) . .
C8 C9 C32 120.8(3) . .
O8 C10 C11 123.7(3) . .
O8 C10 C39 114.4(3) . .
C11 C10 C39 121.8(3) . .
C12 C11 C10 124.2(3) . .
O9 C12 C11 123.4(3) . .
O9 C12 C43 114.6(3) . .
C11 C12 C43 121.9(3) . .
C14 C13 C3 107.0(2) . .
C14 C13 C1 110.3(2) . .
C3 C13 C1 110.8(2) . .
C14 C13 C2 106.9(2) . .
C3 C13 C2 111.7(2) . .
C1 C13 C2 110.0(2) . .
C15 C14 C19 117.2(3) . .
C15 C14 C13 123.2(3) . .
C19 C14 C13 119.5(3) . .
C14 C15 C16 121.0(4) . .
C17 C16 C15 121.2(4) . .
C16 C17 C18 118.9(3) . .
C17 C18 C19 119.9(4) . .
C18 C19 C14 121.6(3) . .
C22 C20 C23 110.9(5) . .
C22 C20 C21 109.1(4) . .
C23 C20 C21 107.1(4) . .
C22 C20 C4 113.5(3) . .
C23 C20 C4 107.4(3) . .
C21 C20 C4 108.6(3) . .
C27 C24 C26 110.2(4) . .
C27 C24 C25 108.6(3) . .
C26 C24 C25 109.1(3) . .
C27 C24 C6 110.6(3) . .
C26 C24 C6 109.0(3) . .
C25 C24 C6 109.2(3) . .
C29 C28 C31 112.2(4) . .
C29 C28 C7 108.5(3) . .
C31 C28 C7 106.7(3) . .
C29 C28 C30 107.5(3) . .
C31 C28 C30 109.0(3) . .
C7 C28 C30 113.1(3) . .
C36 C32 C37 113.8(11) . .
C36 C32 C35 133.7(6) . .
C37 C32 C35 59.4(8) . .
C36 C32 C33 42.8(8) . .
C37 C32 C33 142.8(7) . .
C35 C32 C33 111.9(7) . .
C36 C32 C9 113.2(5) . .
C37 C32 C9 106.5(6) . .
C35 C32 C9 112.3(4) . .
C33 C32 C9 109.8(4) . .
C36 C32 C34 66.2(10) . .
C37 C32 C34 52.3(8) . .
C35 C32 C34 107.5(6) . .
C33 C32 C34 107.8(7) . .
C9 C32 C34 107.3(4) . .
C36 C32 C38 111.1(10) . .
C37 C32 C38 106.0(10) . .
C35 C32 C38 46.9(7) . .
C33 C32 C38 71.7(8) . .
C9 C32 C38 105.7(5) . .
C34 C32 C38 144.7(6) . .
C40 C39 C42 111.2(5) . .
C40 C39 C10 108.9(3) . .
C42 C39 C10 113.2(3) . .
C40 C39 C41 107.7(4) . .
C42 C39 C41 109.9(5) . .
C10 C39 C41 105.6(3) . .
C44 C43 C46 108.9(3) . .
C44 C43 C45 109.9(4) . .
C46 C43 C45 109.4(4) . .
C44 C43 C12 106.9(3) . .
C46 C43 C12 108.3(3) . .
C45 C43 C12 113.4(3) . .
C47 O10 C47 127.3(15) . 2
O10 C47 C48 124.1(13) . .

loop_
_geom_bond_atom_site_label_1
_geom_bond_atom_site_label_2
_geom_bond_distance
_geom_bond_site_symmetry_2
Fe1 O2 1.9650(18) .
Fe1 O2 1.9650(18) 2_655
Fe1 O1 1.9801(19) 2_655
Fe1 O1 1.9801(19) .
Fe1 O3 1.9813(19) .
Fe1 O3 1.9813(19) 2_655
Fe2 O1 1.9718(19) .
Fe2 O1 1.9718(19) 2_655
Fe2 O4 1.995(2) .
Fe2 O4 1.995(2) 2_655
Fe2 O5 2.0321(19) .
Fe2 O5 2.0321(19) 2_655
Fe3 O3 1.9718(18) 2_655
Fe3 O2 1.9784(19) .
Fe3 O6 1.9853(19) .
Fe3 O9 1.9909(19) .
Fe3 O8 1.993(2) .
Fe3 O7 2.004(2) .
O1 C1 1.422(3) .
O2 C2 1.409(3) .
O3 C3 1.417(3) .
O3 Fe3 1.9718(18) 2_655
O4 C4 1.274(3) .
O5 C6 1.262(3) .
O6 C7 1.266(3) .
O7 C9 1.261(4) .
O8 C10 1.264(4) .
O9 C12 1.262(3) .
C1 C13 1.541(4) .
C2 C13 1.543(4) .
C3 C13 1.538(4) .
C4 C5 1.384(4) .
C4 C20 1.535(4) .
C5 C6 1.389(4) .
C6 C24 1.540(4) .
C7 C8 1.381(4) .
C7 C28 1.524(4) .
C8 C9 1.384(4) .
C9 C32 1.536(4) .
C10 C11 1.387(4) .
C10 C39 1.532(4) .
C11 C12 1.383(4) .
C12 C43 1.523(4) .
C13 C14 1.538(4) .
C14 C15 1.375(5) .
C14 C19 1.391(5) .
C15 C16 1.388(5) .
C16 C17 1.361(6) .
C17 C18 1.380(6) .
C18 C19 1.384(5) .
C20 C22 1.508(6) .
C20 C23 1.514(6) .
C20 C21 1.518(5) .
C24 C27 1.519(5) .
C24 C26 1.527(5) .
C24 C25 1.532(5) .
C28 C29 1.504(5) .
C28 C31 1.511(5) .
C28 C30 1.524(5) .
C32 C36 1.453(13) .
C32 C37 1.468(13) .
C32 C35 1.472(9) .
C32 C33 1.526(11) .
C32 C34 1.581(10) .
C32 C38 1.605(13) .
C39 C40 1.502(6) .
C39 C42 1.503(6) .
C39 C41 1.533(6) .
C43 C44 1.513(6) .
C43 C46 1.519(5) .
C43 C45 1.520(5) .
O10 C47 1.297(11) .
O10 C47 1.297(11) 2
C47 C48 1.355(14) .
